data_7013726
loop_
_publ_author_name
'Stupka, Gilles'
'Gremaud, Ludovic'
'Bernardinelli, G\'erald'
'Williams, Alan F.'

_publ_section_title
;
 Redox state switching of transition metals by deprotonation of the
 tridentate ligand 2,6-bis(imidazol-2-yl)pyridine.
;
_journal_issue 3
_journal_name_full 'Dalton transactions (Cambridge, England : 2003)'
_journal_page_first 407
_journal_page_last 412
_journal_paper_doi 10.1039/b313440g
_journal_year 2004
_chemical_formula_moiety
;
((C11 H7 N5)2 Co)2 Na2 (C36 H30 N P2) (O H) (C H4 O) (H2 O)2
;
_chemical_formula_sum 'C81 H67 Co2 N21 Na2 O4 P2'
_chemical_formula_weight 1624.4
_space_group_IT_number 14
_symmetry_cell_setting monoclinic
_symmetry_space_group_name_Hall '-P 2yn'
_symmetry_space_group_name_H-M 'P 1 21/n 1'
_audit_conform_dict_name cif_core.dic
_audit_conform_dict_version 2.0.1
_audit_creation_date 2000-11-23
_audit_creation_method from_xtal_archive_file_using_CIFIO
_audit_update_record 2003-10-10
_cell_angle_alpha 90.00000
_cell_angle_beta 93.896(8)
_cell_angle_gamma 90.00000
_cell_formula_units_Z 2
_cell_length_a 12.6715(7)
_cell_length_b 13.8632(6)
_cell_length_c 21.7372(15)
_cell_measurement_reflns_used 8000
_cell_measurement_temperature 200
_cell_measurement_theta_max 26.
_cell_measurement_theta_min 3.75
_cell_volume 3809.7(4)
_computing_cell_refinement 'CELL (Stoe & Cie, 1999)'
_computing_data_collection 'EXPOSE (Stoe & Cie, 1999)'
_computing_data_reduction 'XRED (Stoe & Cie, 1999)'
_computing_molecular_graphics xtal_gx3
_computing_publication_material xtal_CIFIO
_computing_structure_refinement xtal_CRYLSQ
_computing_structure_solution SIR97
_diffrn_detector_area_resol_mean 6
_diffrn_measured_fraction_theta_full 1.0
_diffrn_measured_fraction_theta_max 1.0
_diffrn_measurement_device_type 'Stoe Ipds'
_diffrn_measurement_method \f
_diffrn_radiation_type MoK\a
_diffrn_radiation_wavelength .71073
_diffrn_reflns_av_R_equivalents .047
_diffrn_reflns_limit_h_max 15
_diffrn_reflns_limit_h_min -15
_diffrn_reflns_limit_k_max 16
_diffrn_reflns_limit_k_min -17
_diffrn_reflns_limit_l_max 26
_diffrn_reflns_limit_l_min -26
_diffrn_reflns_number 30394
_diffrn_reflns_theta_full 26.
_diffrn_reflns_theta_max 26.
_diffrn_standards_decay_% 0
_exptl_absorpt_coefficient_mu .555
_exptl_absorpt_correction_T_max .9450
_exptl_absorpt_correction_T_min .8924
_exptl_absorpt_correction_type numerical
_exptl_absorpt_process_details 'XRED; Stoe & Cie, 1999'
_exptl_crystal_colour yellow
_exptl_crystal_density_diffrn 1.416
_exptl_crystal_density_meas ?
_exptl_crystal_description prism
_exptl_crystal_size_max .21
_exptl_crystal_size_mid .15
_exptl_crystal_size_min .15
_refine_diff_density_max .638
_refine_diff_density_min -.764
_refine_ls_extinction_method none
_refine_ls_goodness_of_fit_ref 1.66(1)
_refine_ls_hydrogen_treatment noref
_refine_ls_number_parameters 524
_refine_ls_number_reflns 4949
_refine_ls_R_factor_gt .049
_refine_ls_shift/su_max .0009
_refine_ls_structure_factor_coef F
_refine_ls_weighting_details \w=1/[\s^2^(Fo)+0.0002(Fo^2^)]
_refine_ls_weighting_scheme calc
_refine_ls_wR_factor_ref .051
_reflns_number_gt 4735
_reflns_number_total 7439
_reflns_threshold_expression 'refl observed if Fo > 3.99 \s(Fo)'
_cod_data_source_file b313440g.txt
_cod_data_source_block GUP3
_cod_depositor_comments
;
The following automatic conversions were performed:

'_exptl_crystal_density_meas' value 'not_measured' was changed to '?'
- the value is perceived as not measured.

Automatic conversion script
Id: cif_fix_values 3008 2015-01-20 13:52:24Z robertas 
;
_cod_original_sg_symbol_H-M 'P 21/n'
_cod_database_code 7013726

loop_
_symmetry_equiv_pos_as_xyz
+x,+y,+z
1/2-x,1/2+y,1/2-z
-x,-y,-z
1/2+x,1/2-y,1/2+z

loop_
_atom_site_label
_atom_site_fract_x
_atom_site_fract_y
_atom_site_fract_z
_atom_site_U_iso_or_equiv
_atom_site_occupancy
_atom_site_adp_type
Co .99655(5) .54104(4) .75842(3) .0284(3) 1.00000 Uani
N1a .9140(3) .6531(3) .76635(13) .0283(16) 1.00000 Uani
N2a 1.0821(3) .6014(3) .82374(14) .0293(17) 1.00000 Uani
N3a 1.1027(3) .7275(3) .88877(14) .0379(19) 1.00000 Uani
N4a .8871(3) .5121(3) .69465(14) .0359(18) 1.00000 Uani
N5a .7376(3) .5652(3) .64239(15) .051(3) 1.00000 Uani
C1a .9493(4) .7205(3) .80775(16) .031(2) 1.00000 Uani
C2a .8968(4) .8089(3) .81054(19) .043(3) 1.00000 Uani
C3a .8092(4) .8237(4) .7696(3) .051(3) 1.00000 Uani
C4a .7729(4) .7526(4) .7286(2) .050(3) 1.00000 Uani
C5a .8280(4) .6659(3) .72767(17) .035(3) 1.00000 Uani
C6a 1.0450(3) .6877(3) .84185(16) .029(2) 1.00000 Uani
C7a 1.1704(4) .5850(3) .86140(18) .037(3) 1.00000 Uani
C8a 1.1822(4) .6620(4) .90086(18) .043(3) 1.00000 Uani
C9a .8116(4) .5824(4) .68787(17) .038(3) 1.00000 Uani
C10a .8606(4) .4470(4) .65014(19) .051(3) 1.00000 Uani
C11a .7694(5) .4790(4) .6186(2) .060(4) 1.00000 Uani
N1b 1.0822(3) .4313(3) .74941(14) .0329(18) 1.00000 Uani
N2b 1.0834(3) .5927(3) .69751(14) .0333(17) 1.00000 Uani
N3b 1.2160(3) .5648(3) .63527(16) .048(3) 1.00000 Uani
N4b .9339(3) .4595(3) .81758(13) .0322(17) 1.00000 Uani
N5b .9430(3) .3178(3) .86917(15) .0393(19) 1.00000 Uani
C1b 1.1580(4) .4357(3) .70855(17) .036(3) 1.00000 Uani
C2b 1.2207(4) .3537(4) .7005(2) .045(3) 1.00000 Uani
C3b 1.2045(4) .2726(4) .7352(3) .049(3) 1.00000 Uani
C4b 1.1269(4) .2707(3) .7775(2) .044(3) 1.00000 Uani
C5b 1.0653(4) .3523(3) .78383(18) .035(3) 1.00000 Uani
C6b 1.1578(4) .5291(3) .67950(17) .035(3) 1.00000 Uani
C7b 1.0943(4) .6724(3) .66254(19) .042(3) 1.00000 Uani
C8b 1.1754(4) .6554(4) .62540(19) .049(3) 1.00000 Uani
C9b .9806(4) .3715(3) .82415(18) .034(3) 1.00000 Uani
C10b .8627(4) .4635(3) .86167(17) .038(3) 1.00000 Uani
C11b .8681(4) .3767(4) .89283(19) .043(3) 1.00000 Uani
P1c .96402(8) .08631(7) .53923(5) .0282(5) 1.00000 Uani
N1c 1.00000 .00000 .50000 .040(3) 1.00000 Uani
C1c .8263(4) .1163(3) .52259(16) .031(2) 1.00000 Uani
C2c .7565(4) .0459(3) .50077(18) .038(3) 1.00000 Uani
C3c .6494(4) .0662(4) .4896(2) .046(3) 1.00000 Uani
C4c .6121(4) .1579(4) .50156(19) .048(3) 1.00000 Uani
C5c .6810(4) .2289(4) .5226(3) .055(3) 1.00000 Uani
C6c .7881(4) .2097(3) .5330(3) .048(3) 1.00000 Uani
C7c 1.0394(3) .1928(3) .52443(17) .031(2) 1.00000 Uani
C8c 1.0814(4) .2019(3) .46737(18) .042(3) 1.00000 Uani
C9c 1.1353(5) .2853(4) .4535(2) .057(3) 1.00000 Uani
C10c 1.1464(5) .3594(4) .4955(3) .057(3) 1.00000 Uani
C11c 1.1041(4) .3510(4) .5520(3) .051(3) 1.00000 Uani
C12c 1.0518(4) .2676(3) .56741(18) .040(3) 1.00000 Uani
C13c .9821(3) .0581(3) .62029(17) .034(3) 1.00000 Uani
C14c .9226(4) .1027(4) .66392(18) .044(3) 1.00000 Uani
C15c .9433(5) .0802(4) .72636(19) .057(3) 1.00000 Uani
C16c 1.0209(5) .0146(4) .7443(3) .062(4) 1.00000 Uani
C17c 1.0768(4) -.0313(4) .7009(3) .058(3) 1.00000 Uani
C18c 1.0585(4) -.0089(3) .63918(19) .043(3) 1.00000 Uani
Na .56261(17) .64398(15) .59043(9) .0651(13) 1.00000 Uani
O1d .5745(6) .6491(5) .4889(3) .050(4) .50000 Uani
O1e .4299(6) .5513(6) .6064(4) .058(5) .50000 Uani
C1e .3639(11) .5283(9) .5510(6) .081(9) .50000 Uani
O1w .5288(7) .6147(5) .4579(4) .053(5) .50000 Uani
O2w .4183(11) .5014(9) .5954(7) .114(5) .50000 Uiso
H2a .92351 .86391 .84365 .05000 1.00000 Uiso
H3a .76796 .89268 .76987 .05000 1.00000 Uiso
H4a .70276 .76456 .69764 .05000 1.00000 Uiso
H7a 1.22209 .52226 .86052 .05000 1.00000 Uiso
H8a 1.24601 .67014 .93668 .05000 1.00000 Uiso
H10a .90356 .38121 .64070 .05000 1.00000 Uiso
H11a .72801 .44136 .58010 .05000 1.00000 Uiso
H2b 1.28155 .35424 .66731 .05000 1.00000 Uiso
H3b 1.25260 .20851 .72920 .05000 1.00000 Uiso
H4b 1.11498 .20654 .80516 .05000 1.00000 Uiso
H7b 1.04729 .73830 .66365 .05000 1.00000 Uiso
H8b 1.20345 .70673 .59218 .05000 1.00000 Uiso
H10b .81083 .52388 .87078 .05000 1.00000 Uiso
H11b .82011 .35717 .93067 .05000 1.00000 Uiso
H2c .78537 -.02615 .49210 .05000 1.00000 Uiso
H3c .59525 .01046 .47166 .05000 1.00000 Uiso
H4c .52797 .17375 .49403 .05000 1.00000 Uiso
H5c .65125 .30105 .53109 .05000 1.00000 Uiso
H6c .84222 .26680 .54917 .05000 1.00000 Uiso
H8c 1.07241 .14390 .43368 .05000 1.00000 Uiso
H9c 1.16858 .29209 .40878 .05000 1.00000 Uiso
H10c 1.18929 .42458 .48437 .05000 1.00000 Uiso
H11c 1.11121 .41046 .58457 .05000 1.00000 Uiso
H12c 1.02062 .26062 .61279 .05000 1.00000 Uiso
H14c .86107 .15447 .64958 .05000 1.00000 Uiso
H15c .89768 .11471 .76092 .05000 1.00000 Uiso
H16c 1.03816 -.00086 .79320 .05000 1.00000 Uiso
H17c 1.13559 -.08556 .71524 .05000 1.00000 Uiso
H18c 1.10488 -.04395 .60518 .05000 1.00000 Uiso

loop_
_atom_site_aniso_label
_atom_site_aniso_U_11
_atom_site_aniso_U_22
_atom_site_aniso_U_33
_atom_site_aniso_U_12
_atom_site_aniso_U_13
_atom_site_aniso_U_23
Co .0267(3) .0289(3) .0299(3) -.0003(3) .0028(2) -.0043(3)
N1a .0244(18) .0348(17) .0254(16) -.0008(14) .0008(13) .0002(14)
N2a .0245(18) .0306(17) .0325(17) .0017(14) .0000(14) .0008(14)
N3a .043(3) .0391(18) .0309(18) -.0118(17) -.0011(16) -.0041(15)
N4a .038(3) .0418(19) .0283(17) -.0105(16) .0057(14) -.0037(14)
N5a .049(3) .072(3) .0309(18) -.032(2) -.0097(16) .0119(18)
C1a .033(3) .033(2) .027(2) .0022(18) .0058(17) .0022(17)
C2a .052(3) .039(3) .041(3) .013(3) .008(3) -.0003(19)
C3a .055(4) .051(3) .049(3) .026(3) .008(3) .008(3)
C4a .033(3) .069(4) .047(3) .018(3) .004(2) .015(3)
C5a .025(3) .051(3) .029(3) .0001(19) .0020(17) .0077(18)
C6a .032(3) .0272(19) .028(2) -.0008(17) -.0001(16) .0013(15)
C7a .027(3) .043(3) .040(3) .0006(19) -.0026(18) .0056(19)
C8a .035(3) .054(3) .037(3) -.008(3) -.0088(19) .003(2)
C9a .031(3) .055(3) .029(3) -.010(3) .0021(17) .0064(19)
C10a .065(4) .051(3) .037(3) -.028(3) .011(3) -.012(2)
C11a .075(4) .071(4) .032(3) -.047(3) -.012(3) .006(3)
N1b .0311(19) .0317(18) .0361(18) -.0042(14) .0034(14) -.0076(14)
N2b .0302(19) .0376(18) .0319(17) -.0025(15) .0004(14) -.0054(15)
N3b .043(3) .061(3) .040(2) -.0078(19) .0126(16) -.0084(17)
N4b .0298(18) .0355(17) .0309(17) -.0014(16) -.0009(13) -.0017(15)
N5b .044(3) .0367(19) .0361(19) -.0104(17) -.0070(16) .0036(15)
C1b .030(3) .043(3) .034(3) -.0011(18) -.0013(17) -.0126(17)
C2b .037(3) .053(3) .043(3) .011(3) -.001(2) -.020(3)
C3b .045(3) .048(3) .052(3) .019(3) -.011(3) -.015(3)
C4b .047(3) .035(3) .049(3) .009(3) -.009(3) -.0071(19)
C5b .033(3) .035(3) .036(3) .0021(19) -.0068(18) -.0055(18)
C6b .030(3) .043(3) .033(2) -.0047(19) .0037(17) -.0099(18)
C7b .043(3) .043(3) .039(3) -.008(3) .003(2) .0023(19)
C8b .051(3) .056(3) .041(3) -.017(3) .011(3) .002(3)
C9b .035(3) .032(3) .035(3) -.0048(18) -.0052(18) -.0033(17)
C10b .032(3) .046(3) .035(3) -.004(2) .0066(17) -.004(2)
C11b .041(3) .052(3) .037(3) -.010(3) .003(2) -.001(2)
P1c .0257(6) .0305(5) .0286(5) .0024(5) .0025(4) -.0033(5)
N1c .042(4) .035(3) .044(3) .004(3) .009(3) -.003(3)
C1c .032(3) .035(3) .0262(19) .0043(18) .0014(16) -.0022(16)
C2c .031(3) .044(3) .041(3) .003(2) .0045(17) -.007(2)
C3c .033(3) .058(3) .048(3) -.002(3) .0027(19) -.012(3)
C4c .034(3) .072(4) .038(3) .011(3) -.0055(19) -.003(3)
C5c .041(3) .050(3) .072(4) .018(3) -.011(3) -.010(3)
C6c .037(3) .040(3) .063(3) .004(2) -.011(3) -.015(3)
C7c .028(3) .037(3) .028(2) .0011(18) -.0030(16) .0024(16)
C8c .047(3) .045(3) .035(3) -.006(3) .0046(19) -.0021(19)
C9c .075(4) .060(3) .038(3) -.020(3) .010(3) .008(3)
C10c .071(4) .051(3) .047(3) -.021(3) -.005(3) .013(3)
C11c .064(4) .041(3) .046(3) -.013(3) -.007(3) -.001(2)
C12c .046(3) .040(3) .035(3) -.004(2) -.0027(19) -.0005(18)
C13c .024(3) .041(3) .038(3) -.0041(18) .0044(17) .0002(17)
C14c .037(3) .060(3) .035(3) .000(3) .0063(19) -.003(2)
C15c .057(4) .085(4) .030(3) -.011(3) .011(3) -.000(3)
C16c .064(4) .083(4) .039(3) -.026(3) -.002(3) .016(3)
C17c .055(4) .063(3) .055(3) .001(3) -.013(3) .014(3)
C18c .036(3) .048(3) .043(3) -.000(2) -.0032(19) .0042(19)
Na .0661(14) .0689(13) .0600(12) .0051(11) .0020(10) .0009(10)
O1d .069(5) .049(4) .031(4) .005(4) .003(4) -.007(3)
O1e .059(5) .054(5) .061(5) -.022(4) .014(4) -.021(4)
C1e .097(10) .068(8) .081(9) -.002(8) .028(8) -.005(7)
O1w .080(6) .039(4) .042(4) .009(4) .010(4) .000(3)

loop_
_atom_type_symbol
_atom_type_scat_source
_atom_type_scat_dispersion_real
_atom_type_scat_dispersion_imag
C Int._Tables_Vol_IV_Tables_2.2B_and_2.3.1 .002 .002
H Int._Tables_Vol_IV_Tables_2.2B_and_2.3.1 0 0
N Int._Tables_Vol_IV_Tables_2.2B_and_2.3.1 .004 .003
O Int._Tables_Vol_IV_Tables_2.2B_and_2.3.1 .008 .006
P Int._Tables_Vol_IV_Tables_2.2B_and_2.3.1 .09 .095
Na Int._Tables_Vol_IV_Tables_2.2B_and_2.3.1 .03 .025
Co Int._Tables_Vol_IV_Tables_2.2B_and_2.3.1 .299 .973

loop_
_geom_angle_atom_site_label_1
_geom_angle_atom_site_label_2
_geom_angle_atom_site_label_3
_geom_angle_site_symmetry_1
_geom_angle_site_symmetry_2
_geom_angle_site_symmetry_3
_geom_angle
N1a Co N2a . . . 82.08(13)
N1a Co N4a . . . 82.03(14)
N1a Co N1b . . . 178.26(14)
N1a Co N2b . . . 95.91(14)
N1a Co N4b . . . 99.57(14)
N2a Co N4a . . . 164.11(14)
N2a Co N1b . . . 97.38(13)
N2a Co N2b . . . 91.49(13)
N2a Co N4b . . . 89.97(13)
N4a Co N1b . . . 98.50(14)
N4a Co N2b . . . 89.99(14)
N4a Co N4b . . . 92.82(13)
N1b Co N2b . . . 82.44(14)
N1b Co N4b . . . 82.07(14)
N2b Co N4b . . . 164.50(14)
Co N1a C1a . . . 118.0(3)
Co N1a C5a . . . 118.9(3)
C1a N1a C5a . . . 123.0(4)
Co N2a C6a . . . 114.3(3)
Co N2a C7a . . . 140.6(3)
C6a N2a C7a . . . 105.1(3)
C6a N3a C8a . . . 103.3(4)
Co N4a C9a . . . 113.1(3)
Co N4a C10a . . . 141.6(4)
C9a N4a C10a . . . 105.1(4)
C9a N5a C11a . . . 103.0(4)
N1a C1a C2a . . . 119.8(4)
N1a C1a C6a . . . 110.5(4)
C2a C1a C6a . . . 129.5(4)
C1a C2a C3a . . . 117.6(4)
C2a C3a C4a . . . 121.5(5)
C3a C4a C5a . . . 118.6(4)
N1a C5a C4a . . . 119.5(4)
N1a C5a C9a . . . 110.2(4)
C4a C5a C9a . . . 130.2(4)
N2a C6a N3a . . . 113.9(4)
N2a C6a C1a . . . 115.0(4)
N3a C6a C1a . . . 131.0(4)
N2a C7a C8a . . . 107.2(4)
N3a C8a C7a . . . 110.5(4)
N4a C9a N5a . . . 113.8(4)
N4a C9a C5a . . . 115.7(4)
N5a C9a C5a . . . 130.4(4)
N4a C10a C11a . . . 107.5(4)
N5a C11a C10a . . . 110.6(4)
Co N1b C1b . . . 118.1(3)
Co N1b C5b . . . 118.8(3)
C1b N1b C5b . . . 123.1(4)
Co N2b C6b . . . 113.3(3)
Co N2b C7b . . . 141.1(3)
C6b N2b C7b . . . 105.5(4)
C6b N3b C8b . . . 103.4(4)
Co N4b C9b . . . 113.7(3)
Co N4b C10b . . . 140.4(3)
C9b N4b C10b . . . 105.5(4)
C9b N5b C11b . . . 103.4(4)
N1b C1b C2b . . . 118.5(4)
N1b C1b C6b . . . 110.4(4)
C2b C1b C6b . . . 131.1(4)
C1b C2b C3b . . . 119.1(5)
C2b C3b C4b . . . 121.1(5)
C3b C4b C5b . . . 118.5(4)
N1b C5b C4b . . . 119.6(4)
N1b C5b C9b . . . 109.6(4)
C4b C5b C9b . . . 130.7(4)
N2b C6b N3b . . . 112.9(4)
N2b C6b C1b . . . 115.8(4)
N3b C6b C1b . . . 131.3(4)
N2b C7b C8b . . . 107.4(4)
N3b C8b C7b . . . 110.8(4)
N4b C9b N5b . . . 113.6(4)
N4b C9b C5b . . . 115.8(4)
N5b C9b C5b . . . 130.5(4)
N4b C10b C11b . . . 107.3(4)
N5b C11b C10b . . . 110.2(4)
N1c P1c C1c . . . 112.47(13)
N1c P1c C7c . . . 110.75(14)
N1c P1c C13c . . . 110.26(14)
C1c P1c C7c . . . 107.03(18)
C1c P1c C13c . . . 107.59(18)
C7c P1c C13c . . . 108.59(17)
P1c N1c P1c . . 3_756 180.0000
P1c C1c C2c . . . 119.6(3)
P1c C1c C6c . . . 121.2(3)
C2c C1c C6c . . . 119.1(4)
C1c C2c C3c . . . 120.8(4)
C2c C3c C4c . . . 119.6(4)
C3c C4c C5c . . . 120.2(5)
C4c C5c C6c . . . 120.6(5)
C1c C6c C5c . . . 119.7(4)
P1c C7c C8c . . . 118.3(3)
P1c C7c C12c . . . 121.7(3)
C8c C7c C12c . . . 119.9(4)
C7c C8c C9c . . . 119.6(4)
C8c C9c C10c . . . 120.5(5)
C9c C10c C11c . . . 120.0(5)
C10c C11c C12c . . . 120.5(4)
C7c C12c C11c . . . 119.4(4)
P1c C13c C14c . . . 121.9(3)
P1c C13c C18c . . . 118.4(3)
C14c C13c C18c . . . 119.7(4)
C13c C14c C15c . . . 119.1(5)
C14c C15c C16c . . . 120.4(5)
C15c C16c C17c . . . 120.2(5)
C16c C17c C18c . . . 120.2(5)
C13c C18c C17c . . . 120.5(4)

loop_
_geom_bond_atom_site_label_1
_geom_bond_atom_site_label_2
_geom_bond_site_symmetry_1
_geom_bond_site_symmetry_2
_geom_bond_distance
Co N1a . . 1.888(3)
Co N2a . . 1.919(3)
Co N4a . . 1.935(4)
Co N1b . . 1.887(4)
Co N2b . . 1.917(4)
Co N4b . . 1.923(4)
N1a C1a . . 1.352(5)
N1a C5a . . 1.342(5)
N2a C6a . . 1.353(5)
N2a C7a . . 1.361(5)
N3a C6a . . 1.334(5)
N3a C8a . . 1.369(6)
N4a C9a . . 1.367(6)
N4a C10a . . 1.350(6)
N5a C9a . . 1.337(6)
N5a C11a . . 1.372(7)
C1a C2a . . 1.398(6)
C1a C6a . . 1.451(6)
C2a C3a . . 1.389(7)
C3a C4a . . 1.388(7)
C4a C5a . . 1.391(7)
C5a C9a . . 1.451(6)
C7a C8a . . 1.372(6)
C10a C11a . . 1.377(7)
N1b C1b . . 1.353(6)
N1b C5b . . 1.352(5)
N2b C6b . . 1.368(5)
N2b C7b . . 1.353(6)
N3b C6b . . 1.345(6)
N3b C8b . . 1.368(6)
N4b C9b . . 1.359(5)
N4b C10b . . 1.361(5)
N5b C9b . . 1.342(5)
N5b C11b . . 1.378(6)
C1b C2b . . 1.405(6)
C1b C6b . . 1.440(6)
C2b C3b . . 1.377(7)
C3b C4b . . 1.391(7)
C4b C5b . . 1.387(6)
C5b C9b . . 1.455(6)
C7b C8b . . 1.370(7)
C10b C11b . . 1.380(6)
P1c N1c . . 1.5555(10)
P1c C1c . . 1.806(4)
P1c C7c . . 1.800(4)
P1c C13c . . 1.804(4)
C1c C2c . . 1.379(6)
C1c C6c . . 1.407(6)
C2c C3c . . 1.391(6)
C3c C4c . . 1.387(7)
C4c C5c . . 1.373(7)
C5c C6c . . 1.386(7)
C7c C8c . . 1.388(6)
C7c C12c . . 1.396(6)
C8c C9c . . 1.386(7)
C9c C10c . . 1.375(7)
C10c C11c . . 1.378(7)
C11c C12c . . 1.385(6)
C13c C14c . . 1.395(6)
C13c C18c . . 1.384(6)
C14c C15c . . 1.400(6)
C15c C16c . . 1.377(8)
C16c C17c . . 1.374(8)
C17c C18c . . 1.381(7)

loop_
_geom_torsion_atom_site_label_1
_geom_torsion_atom_site_label_2
_geom_torsion_atom_site_label_3
_geom_torsion_atom_site_label_4
_geom_torsion_site_symmetry_1
_geom_torsion_site_symmetry_2
_geom_torsion_site_symmetry_3
_geom_torsion_site_symmetry_4
_geom_torsion
C5a N1a C1a C2a . . . . -1.4(6)
C5a N1a C1a C6a . . . . -178.4(4)
C1a N1a C5a C4a . . . . 1.4(6)
C1a N1a C5a C9a . . . . 178.5(4)
C7a N2a C6a N3a . . . . -.5(5)
C7a N2a C6a C1a . . . . -179.8(4)
C6a N2a C7a C8a . . . . .4(5)
C8a N3a C6a N2a . . . . .4(5)
C8a N3a C6a C1a . . . . 179.6(4)
C6a N3a C8a C7a . . . . -.1(5)
C10a N4a C9a N5a . . . . 1.0(5)
C10a N4a C9a C5a . . . . -174.9(4)
C9a N4a C10a C11a . . . . -.9(5)
C11a N5a C9a N4a . . . . -.7(5)
C11a N5a C9a C5a . . . . 174.5(5)
C9a N5a C11a C10a . . . . .1(6)
N1a C1a C2a C3a . . . . -.2(6)
C6a C1a C2a C3a . . . . 176.2(5)
N1a C1a C6a N2a . . . . 3.4(5)
N1a C1a C6a N3a . . . . -175.7(4)
C2a C1a C6a N2a . . . . -173.2(4)
C2a C1a C6a N3a . . . . 7.6(7)
C1a C2a C3a C4a . . . . 1.8(7)
C2a C3a C4a C5a . . . . -1.8(7)
C3a C4a C5a N1a . . . . .2(7)
C3a C4a C5a C9a . . . . -176.2(5)
N1a C5a C9a N4a . . . . -3.5(5)
N1a C5a C9a N5a . . . . -178.7(5)
C4a C5a C9a N4a . . . . 173.2(5)
C4a C5a C9a N5a . . . . -2.0(8)
N2a C7a C8a N3a . . . . -.2(5)
N4a C10a C11a N5a . . . . .5(6)
C5b N1b C1b C2b . . . . 1.4(6)
C5b N1b C1b C6b . . . . -179.3(4)
C1b N1b C5b C4b . . . . -.5(6)
C1b N1b C5b C9b . . . . 178.5(4)
C7b N2b C6b N3b . . . . .6(5)
C7b N2b C6b C1b . . . . -177.0(4)
C6b N2b C7b C8b . . . . -1.0(5)
C8b N3b C6b N2b . . . . -.0(5)
C8b N3b C6b C1b . . . . 177.1(4)
C6b N3b C8b C7b . . . . -.6(5)
C10b N4b C9b N5b . . . . .9(5)
C10b N4b C9b C5b . . . . -176.5(4)
C9b N4b C10b C11b . . . . -.8(5)
C11b N5b C9b N4b . . . . -.5(5)
C11b N5b C9b C5b . . . . 176.4(5)
C9b N5b C11b C10b . . . . -.0(4)
N1b C1b C2b C3b . . . . -1.3(6)
C6b C1b C2b C3b . . . . 179.6(5)
N1b C1b C6b N2b . . . . -.6(5)
N1b C1b C6b N3b . . . . -177.7(4)
C2b C1b C6b N2b . . . . 178.6(4)
C2b C1b C6b N3b . . . . 1.6(8)
C1b C2b C3b C4b . . . . .3(7)
C2b C3b C4b C5b . . . . .5(7)
C3b C4b C5b N1b . . . . -.5(6)
C3b C4b C5b C9b . . . . -179.2(5)
N1b C5b C9b N4b . . . . 2.8(5)
N1b C5b C9b N5b . . . . -174.1(4)
C4b C5b C9b N4b . . . . -178.4(4)
C4b C5b C9b N5b . . . . 4.7(8)
N2b C7b C8b N3b . . . . 1.0(5)
N4b C10b C11b N5b . . . . .5(5)
N1c P1c C1c C2c . . . . 26.8(4)
N1c P1c C1c C6c . . . . -154.8(3)
C7c P1c C1c C2c . . . . 148.7(4)
C7c P1c C1c C6c . . . . -33.0(4)
C13c P1c C1c C2c . . . . -94.8(4)
C13c P1c C1c C6c . . . . 83.5(4)
N1c P1c C7c C8c . . . . 27.2(4)
N1c P1c C7c C12c . . . . -156.1(3)
C1c P1c C7c C8c . . . . -95.8(4)
C1c P1c C7c C12c . . . . 81.0(4)
C13c P1c C7c C8c . . . . 148.4(4)
C13c P1c C7c C12c . . . . -34.9(4)
N1c P1c C13c C14c . . . . -155.2(4)
N1c P1c C13c C18c . . . . 25.8(4)
C1c P1c C13c C14c . . . . -32.2(4)
C1c P1c C13c C18c . . . . 148.7(4)
C7c P1c C13c C14c . . . . 83.3(4)
C7c P1c C13c C18c . . . . -95.7(4)
P1c C1c C2c C3c . . . . 177.8(4)
C6c C1c C2c C3c . . . . -.6(6)
P1c C1c C6c C5c . . . . -176.8(4)
C2c C1c C6c C5c . . . . 1.5(7)
C1c C2c C3c C4c . . . . -1.2(7)
C2c C3c C4c C5c . . . . 1.9(7)
C3c C4c C5c C6c . . . . -.9(8)
C4c C5c C6c C1c . . . . -.8(8)
P1c C7c C8c C9c . . . . 176.8(4)
C12c C7c C8c C9c . . . . -.0(7)
P1c C7c C12c C11c . . . . -175.4(4)
C8c C7c C12c C11c . . . . 1.3(7)
C7c C8c C9c C10c . . . . -.7(8)
C8c C9c C10c C11c . . . . .2(8)
C9c C10c C11c C12c . . . . 1.1(8)
C10c C11c C12c C7c . . . . -1.9(7)
P1c C13c C14c C15c . . . . -177.6(4)
C18c C13c C14c C15c . . . . 1.5(7)
P1c C13c C18c C17c . . . . 178.5(4)
C14c C13c C18c C17c . . . . -.6(7)
C13c C14c C15c C16c . . . . -.3(8)
C14c C15c C16c C17c . . . . -1.7(9)
C15c C16c C17c C18c . . . . 2.6(8)
C16c C17c C18c C13c . . . . -1.5(8)
